data_7124481
loop_
_publ_author_name
'Li, Min'
'Wu, Haipeng'
'Xia, Zhengqiang'
'Montigaud, Vincent'
'Cador, Olivier'
'Le Guennic, Boris'
'Ke, Hongshan'
'Wang, Wenyuan'
'Xie, Gang'
'Chen, Sanping'

_publ_section_title
;
 Bromine-bridged Dy2 single-molecule magnet: magnetic anisotropy driven by
 cis/trans stereoisomers
;
_journal_name_full 'Chemical Communications'
_journal_paper_doi 10.1039/C9CC07552F
_journal_year 2019
_chemical_formula_moiety 'C72 H132 Br6 Dy2 O4 P4, C7 H8'
_chemical_formula_sum 'C86 H148 Br6 Dy2 O4 P4'
_chemical_formula_weight 2174.38
_space_group_crystal_system triclinic
_space_group_IT_number 2
_space_group_name_Hall '-P 1'
_space_group_name_H-M_alt 'P -1'
_atom_sites_solution_hydrogens geom
_atom_sites_solution_primary iterative
_audit_creation_date 2019-04-20
_audit_creation_method
;
Olex2 1.2
(compiled 2018.05.29 svn.r3508 for OlexSys, GUI svn.r5506)
;
_audit_update_record
;
2019-08-26 deposited with the CCDC.	2019-11-12 downloaded from the CCDC.
;
_cell_angle_alpha 91.038(2)
_cell_angle_beta 94.840(2)
_cell_angle_gamma 113.840(2)
_cell_formula_units_Z 2
_cell_length_a 13.4056(6)
_cell_length_b 15.3549(6)
_cell_length_c 24.7629(12)
_cell_measurement_reflns_used 9177
_cell_measurement_temperature 170(2)
_cell_measurement_theta_max 27.52
_cell_measurement_theta_min 2.94
_cell_volume 4638.1(4)
_computing_cell_refinement 'SAINT V8.38A (?, 2016)'
_computing_data_reduction 'SAINT V8.38A (?, 2016)'
_computing_molecular_graphics 'Olex2 (Dolomanov et al., 2009)'
_computing_publication_material 'Olex2 (Dolomanov et al., 2009)'
_computing_structure_refinement 'ShelXL (Sheldrick, 2015)'
_computing_structure_solution 'olex2.solve (Bourhis et al., 2015)'
_diffrn_ambient_temperature 170.01
_diffrn_measured_fraction_theta_full 0.998
_diffrn_measured_fraction_theta_max 0.992
_diffrn_measurement_device_type 'Bruker APEX-II CCD'
_diffrn_measurement_method '\f and \w scans'
_diffrn_radiation_type MoK\a
_diffrn_radiation_wavelength 0.71073
_diffrn_reflns_av_R_equivalents 0.0475
_diffrn_reflns_av_unetI/netI 0.0335
_diffrn_reflns_Laue_measured_fraction_full 0.998
_diffrn_reflns_Laue_measured_fraction_max 0.992
_diffrn_reflns_limit_h_max 17
_diffrn_reflns_limit_h_min -17
_diffrn_reflns_limit_k_max 20
_diffrn_reflns_limit_k_min -19
_diffrn_reflns_limit_l_max 32
_diffrn_reflns_limit_l_min -32
_diffrn_reflns_number 123871
_diffrn_reflns_point_group_measured_fraction_full 0.998
_diffrn_reflns_point_group_measured_fraction_max 0.992
_diffrn_reflns_theta_full 25.242
_diffrn_reflns_theta_max 27.598
_diffrn_reflns_theta_min 2.848
_exptl_absorpt_coefficient_mu 4.297
_exptl_absorpt_correction_T_max 0.7456
_exptl_absorpt_correction_T_min 0.4958
_exptl_absorpt_correction_type multi-scan
_exptl_absorpt_process_details
'SADABS-2016/2 (Bruker,2016/2) was used for absorption correction. wR2(int) was 0.1045 before and 0.0531 after correction. The Ratio of minimum to maximum transmission is 0.6650. The \l/2 correction factor is Not present.'
_exptl_crystal_colour colourless
_exptl_crystal_colour_primary colourless
_exptl_crystal_density_diffrn 1.557
_exptl_crystal_description block
_exptl_crystal_F_000 2196
_exptl_crystal_size_max 0.17
_exptl_crystal_size_mid 0.15
_exptl_crystal_size_min 0.13
_refine_diff_density_max 2.152
_refine_diff_density_min -1.130
_refine_diff_density_rms 0.109
_refine_ls_extinction_method none
_refine_ls_goodness_of_fit_ref 1.013
_refine_ls_hydrogen_treatment constr
_refine_ls_matrix_type full
_refine_ls_number_parameters 857
_refine_ls_number_reflns 21374
_refine_ls_number_restraints 135
_refine_ls_restrained_S_all 1.021
_refine_ls_R_factor_all 0.0497
_refine_ls_R_factor_gt 0.0331
_refine_ls_shift/su_max 0.002
_refine_ls_shift/su_mean 0.000
_refine_ls_structure_factor_coef Fsqd
_refine_ls_weighting_details 'w=1/[\s^2^(Fo^2^)+(0.0256P)^2^+14.4994P] where P=(Fo^2^+2Fc^2^)/3'
_refine_ls_weighting_scheme calc
_refine_ls_wR_factor_gt 0.0700
_refine_ls_wR_factor_ref 0.0768
_reflns_Friedel_coverage 0.000
_reflns_number_gt 16973
_reflns_number_total 21374
_reflns_threshold_expression 'I > 2\s(I)'
_cod_data_source_file c9cc07552f2.cif
_cod_data_source_block Dy2
_cod_database_code 7124481
_shelx_shelxl_version_number 2018/3
_shelx_space_group_comment
;
The symmetry employed for this shelxl refinement is uniquely defined
by the following loop, which should always be used as a source of
symmetry information in preference to the above space-group names.
They are only intended as comments.
;
_shelx_estimated_absorpt_t_max 0.605
_shelx_estimated_absorpt_t_min 0.529
_olex2_refinement_description
;
1. Fixed Uiso
 At 1.2 times of:
  All C(H) groups, All C(H,H) groups
 At 1.5 times of:
  All C(H,H,H) groups
2. Uiso/Uaniso restraints and constraints
Uanis(C73) \\sim Ueq, Uanis(C74) \\sim Ueq, Uanis(C75) \\sim Ueq, Uanis(C76)
\\sim Ueq, Uanis(C78) \\sim Ueq, Uanis(C79) \\sim Ueq, Uanis(C77) \\sim Ueq:
with sigma of 0.1 and sigma for terminal atoms of 0.2
Uanis(C23) \\sim Ueq, Uanis(C22) \\sim Ueq, Uanis(C73) \\sim Ueq, Uanis(C74)
\\sim Ueq, Uanis(C75) \\sim Ueq, Uanis(C76) \\sim Ueq, Uanis(C77) \\sim Ueq,
Uanis(C78) \\sim Ueq, Uanis(C79) \\sim Ueq: with sigma of 0.005 and sigma for
terminal atoms of 0.005
3. Rigid body (RIGU) restrains
 C23, C22, C24, C19, C20, C21, C76, C75, C74, C73, C79, C78, C77
 with sigma for 1-2 distances of 0.004 and sigma for 1-3 distances of 0.004
4.a Ternary CH refined with riding coordinates:
 C43(H43), C37(H37), C67(H67), C1(H1), C55(H55), C61(H61), C31(H31), C24(H24),
 C25(H25), C49(H49), C13(H13), C7(H7)
4.b Secondary CH2 refined with riding coordinates:
 C54(H54A,H54B), C53(H53A,H53B), C52(H52A,H52B), C50(H50A,H50B), C51(H51A,
 H51B), C46(H46A,H46B), C45(H45A,H45B), C44(H44A,H44B), C48(H48A,H48B),
 C47(H47A,H47B), C56(H56A,H56B), C38(H38A,H38B), C39(H39A,H39B), C40(H40A,H40B),
  C42(H42A,H42B), C41(H41A,H41B), C68(H68A,H68B), C69(H69A,H69B), C70(H70A,
 H70B), C71(H71A,H71B), C72(H72A,H72B), C58(H58A,H58B), C59(H59A,H59B),
 C60(H60A,H60B), C57(H57A,H57B), C62(H62A,H62B), C63(H63A,H63B), C64(H64A,H64B),
  C65(H65A,H65B), C66(H66A,H66B), C32(H32A,H32B), C33(H33A,H33B), C34(H34A,
 H34B), C35(H35A,H35B), C36(H36A,H36B), C19(H19A,H19B), C20(H20A,H20B),
 C21(H21A,H21B), C22(H22A,H22B), C23(H23A,H23B), C30(H30A,H30B), C29(H29A,H29B),
  C28(H28A,H28B), C27(H27A,H27B), C26(H26A,H26B), C2(H2A,H2B), C3(H3A,H3B),
 C4(H4A,H4B), C5(H5A,H5B), C6(H6A,H6B), C18(H18A,H18B), C17(H17A,H17B),
 C16(H16A,H16B), C15(H15A,H15B), C14(H14A,H14B), C12(H12A,H12B), C11(H11A,H11B),
  C10(H10A,H10B), C9(H9A,H9B), C8(H8A,H8B)
4.c Aromatic/amide H refined with riding coordinates:
 C77(H77), C78(H78), C79(H79), C76(H76), C75(H75)
4.d Idealised Me refined as rotating group:
 C73(H73A,H73B,H73C)
;
_olex2_submission_special_instructions 'No special instructions were received'

loop_
_space_group_symop_operation_xyz
'x, y, z'
'-x, -y, -z'

loop_
_atom_site_label
_atom_site_type_symbol
_atom_site_fract_x
_atom_site_fract_y
_atom_site_fract_z
_atom_site_U_iso_or_equiv
_atom_site_adp_type
_atom_site_occupancy
_atom_site_site_symmetry_order
_atom_site_calc_flag
_atom_site_refinement_flags_posn
_atom_site_refinement_flags_adp
Dy1 Dy 0.34161(2) 0.11572(2) 0.25745(2) 0.01828(4) Uani 1 1 d . .
C54 C 0.8904(3) 0.1891(3) 0.27156(17) 0.0305(9) Uani 1 1 d . .
H54A H 0.813756 0.178672 0.259833 0.037 Uiso 1 1 calc R .
H54B H 0.926832 0.187147 0.238697 0.037 Uiso 1 1 calc R .
P3 P 0.94837(8) 0.38191(7) 0.25832(4) 0.02108(19) Uani 1 1 d . .
O3 O 0.8347(2) 0.38132(19) 0.25266(11) 0.0266(6) Uani 1 1 d . .
Br3 Br 0.43045(3) 0.30552(3) 0.21316(2) 0.02464(8) Uani 1 1 d . .
Br4 Br 0.57935(3) 0.16749(2) 0.27739(2) 0.01945(7) Uani 1 1 d . .
Dy2 Dy 0.66111(2) 0.35705(2) 0.23840(2) 0.01590(4) Uani 1 1 d . .
C53 C 0.8908(4) 0.1097(3) 0.3077(2) 0.0410(11) Uani 1 1 d . .
H53A H 0.846359 0.047233 0.288211 0.049 Uiso 1 1 calc R .
H53B H 0.966805 0.114890 0.314831 0.049 Uiso 1 1 calc R .
P4 P 0.68647(8) 0.58128(6) 0.17597(4) 0.01832(18) Uani 1 1 d . .
O4 O 0.6863(2) 0.49422(17) 0.20401(10) 0.0214(5) Uani 1 1 d . .
Br6 Br 0.67894(3) 0.28748(3) 0.13536(2) 0.02470(8) Uani 1 1 d . .
C52 C 0.8456(4) 0.1135(3) 0.3612(2) 0.0475(13) Uani 1 1 d . .
H52A H 0.766481 0.098898 0.354531 0.057 Uiso 1 1 calc R .
H52B H 0.853962 0.064553 0.384365 0.057 Uiso 1 1 calc R .
P2 P 0.38142(8) 0.02789(6) 0.12570(4) 0.01800(18) Uani 1 1 d . .
O2 O 0.3447(2) 0.05054(17) 0.17832(10) 0.0226(5) Uani 1 1 d . .
Br2 Br 0.13916(3) 0.11620(3) 0.23186(2) 0.03247(9) Uani 1 1 d . .
C50 C 0.8981(4) 0.2888(3) 0.35443(18) 0.0370(10) Uani 1 1 d . .
H50A H 0.820626 0.278764 0.345843 0.044 Uiso 1 1 calc R .
H50B H 0.937400 0.351519 0.374469 0.044 Uiso 1 1 calc R .
Br5 Br 0.66599(4) 0.43347(3) 0.34137(2) 0.04305(11) Uani 1 1 d . .
C51 C 0.9041(4) 0.2097(4) 0.38988(19) 0.0431(11) Uani 1 1 d . .
H51A H 0.981807 0.221535 0.399623 0.052 Uiso 1 1 calc R .
H51B H 0.870755 0.211095 0.423901 0.052 Uiso 1 1 calc R .
P1 P 0.35981(9) 0.19519(7) 0.40073(4) 0.0255(2) Uani 1 1 d . .
O1 O 0.3591(2) 0.1733(2) 0.34085(11) 0.0318(6) Uani 1 1 d . .
Br1 Br 0.27927(5) -0.06181(3) 0.29694(2) 0.04404(12) Uani 1 1 d . .
C43 C 1.0483(3) 0.4987(3) 0.28469(18) 0.0332(9) Uani 1 1 d . .
H43 H 1.120316 0.505658 0.272561 0.040 Uiso 1 1 calc R .
C46 C 1.1319(5) 0.6914(4) 0.3374(2) 0.0590(15) Uani 1 1 d . .
H46A H 1.194612 0.753300 0.347143 0.071 Uiso 1 1 calc R .
H46B H 1.066592 0.693684 0.352163 0.071 Uiso 1 1 calc R .
C45 C 1.1561(5) 0.6137(4) 0.3618(3) 0.0680(18) Uani 1 1 d . .
H45A H 1.163911 0.622925 0.401813 0.082 Uiso 1 1 calc R .
H45B H 1.226581 0.616896 0.350568 0.082 Uiso 1 1 calc R .
C44 C 1.0651(5) 0.5145(4) 0.3443(2) 0.0521(13) Uani 1 1 d . .
H44A H 1.085338 0.464666 0.360443 0.063 Uiso 1 1 calc R .
H44B H 0.995761 0.509203 0.358133 0.063 Uiso 1 1 calc R .
C48 C 1.0209(5) 0.5774(3) 0.2588(2) 0.0489(12) Uani 1 1 d . .
H48A H 1.012364 0.567305 0.218782 0.059 Uiso 1 1 calc R .
H48B H 0.950607 0.574116 0.270309 0.059 Uiso 1 1 calc R .
C47 C 1.1109(5) 0.6752(4) 0.2754(2) 0.0567(14) Uani 1 1 d . .
H47A H 1.089306 0.724972 0.260160 0.068 Uiso 1 1 calc R .
H47B H 1.179211 0.680975 0.260374 0.068 Uiso 1 1 calc R .
C37 C 0.9888(3) 0.3560(3) 0.19382(15) 0.0254(8) Uani 1 1 d . .
H37 H 0.931825 0.292285 0.179814 0.031 Uiso 1 1 calc R .
C56 C 0.7880(4) 0.6997(4) 0.2686(2) 0.0469(12) Uani 1 1 d . .
H56A H 0.772034 0.639008 0.286497 0.056 Uiso 1 1 calc R .
H56B H 0.726421 0.718560 0.272459 0.056 Uiso 1 1 calc R .
C38 C 1.0987(3) 0.3450(3) 0.20016(17) 0.0317(9) Uani 1 1 d . .
H38A H 1.158756 0.407153 0.212494 0.038 Uiso 1 1 calc R .
H38B H 1.095809 0.298974 0.228132 0.038 Uiso 1 1 calc R .
C39 C 1.1223(5) 0.3101(4) 0.14674(19) 0.0480(13) Uani 1 1 d . .
H39A H 1.066581 0.244813 0.136452 0.058 Uiso 1 1 calc R .
H39B H 1.195023 0.307351 0.151385 0.058 Uiso 1 1 calc R .
C40 C 1.1206(5) 0.3760(4) 0.1016(2) 0.0545(14) Uani 1 1 d . .
H40A H 1.182469 0.439001 0.109638 0.065 Uiso 1 1 calc R .
H40B H 1.130327 0.348974 0.066796 0.065 Uiso 1 1 calc R .
C42 C 0.9918(4) 0.4251(3) 0.14924(17) 0.0354(10) Uani 1 1 d . .
H42A H 0.920911 0.431243 0.144615 0.043 Uiso 1 1 calc R .
H42B H 1.050236 0.488875 0.160028 0.043 Uiso 1 1 calc R .
C41 C 1.0134(4) 0.3886(4) 0.09591(18) 0.0464(12) Uani 1 1 d . .
H41A H 1.016436 0.434346 0.067747 0.056 Uiso 1 1 calc R .
H41B H 0.952284 0.326758 0.084039 0.056 Uiso 1 1 calc R .
C67 C 0.7118(3) 0.5745(3) 0.10534(14) 0.0213(7) Uani 1 1 d . .
H67 H 0.721725 0.636569 0.089486 0.026 Uiso 1 1 calc R .
C68 C 0.8188(3) 0.5605(3) 0.10262(16) 0.0286(8) Uani 1 1 d . .
H68A H 0.880499 0.615693 0.121813 0.034 Uiso 1 1 calc R .
H68B H 0.813076 0.502548 0.121388 0.034 Uiso 1 1 calc R .
C69 C 0.8427(4) 0.5508(3) 0.04403(17) 0.0375(10) Uani 1 1 d . .
H69A H 0.856460 0.611359 0.026366 0.045 Uiso 1 1 calc R .
H69B H 0.909496 0.538217 0.043914 0.045 Uiso 1 1 calc R .
C70 C 0.7475(4) 0.4704(3) 0.01218(17) 0.0370(10) Uani 1 1 d . .
H70A H 0.763631 0.467207 -0.025903 0.044 Uiso 1 1 calc R .
H70B H 0.737629 0.408954 0.027934 0.044 Uiso 1 1 calc R .
C71 C 0.6431(4) 0.4856(3) 0.01344(16) 0.0326(9) Uani 1 1 d . .
H71A H 0.581597 0.431254 -0.006509 0.039 Uiso 1 1 calc R .
H71B H 0.650955 0.544246 -0.005158 0.039 Uiso 1 1 calc R .
C72 C 0.6166(3) 0.4947(3) 0.07158(15) 0.0257(8) Uani 1 1 d . .
H72A H 0.600616 0.433522 0.088877 0.031 Uiso 1 1 calc R .
H72B H 0.550247 0.508218 0.070838 0.031 Uiso 1 1 calc R .
C58 C 0.9254(5) 0.8696(4) 0.2681(3) 0.0634(16) Uani 1 1 d . .
H58A H 0.870522 0.896141 0.273357 0.076 Uiso 1 1 calc R .
H58B H 0.997462 0.916205 0.284830 0.076 Uiso 1 1 calc R .
C59 C 0.9310(5) 0.8562(4) 0.2095(2) 0.0669(19) Uani 1 1 d . .
H59A H 0.994750 0.840889 0.204576 0.080 Uiso 1 1 calc R .
H59B H 0.943727 0.917099 0.192425 0.080 Uiso 1 1 calc R .
C60 C 0.8292(4) 0.7783(3) 0.1801(2) 0.0514(14) Uani 1 1 d . .
H60A H 0.842831 0.767910 0.142395 0.062 Uiso 1 1 calc R .
H60B H 0.767567 0.798412 0.178773 0.062 Uiso 1 1 calc R .
C57 C 0.8946(5) 0.7772(4) 0.2963(2) 0.0520(13) Uani 1 1 d . .
H57A H 0.885182 0.788182 0.334732 0.062 Uiso 1 1 calc R .
H57B H 0.954580 0.755311 0.295734 0.062 Uiso 1 1 calc R .
C1 C 0.2784(3) -0.0839(3) 0.09456(15) 0.0243(8) Uani 1 1 d . .
H1 H 0.220102 -0.067943 0.075059 0.029 Uiso 1 1 calc R .
C73 C 0.5178(10) 0.1568(9) 0.6557(5) 0.157(4) Uani 1 1 d . U
H73A H 0.566277 0.160311 0.627569 0.236 Uiso 1 1 calc GR .
H73B H 0.474170 0.089785 0.662137 0.236 Uiso 1 1 calc GR .
H73C H 0.561988 0.189613 0.689403 0.236 Uiso 1 1 calc GR .
C55 C 0.7986(3) 0.6857(3) 0.20906(16) 0.0270(8) Uani 1 1 d . .
H55 H 0.864304 0.670433 0.208723 0.032 Uiso 1 1 calc R .
C61 C 0.5523(3) 0.5832(3) 0.17574(15) 0.0233(8) Uani 1 1 d . .
H61 H 0.500814 0.522688 0.155351 0.028 Uiso 1 1 calc R .
C62 C 0.5371(3) 0.6630(3) 0.14472(18) 0.0325(9) Uani 1 1 d . .
H62A H 0.580700 0.725120 0.164717 0.039 Uiso 1 1 calc R .
H62B H 0.563997 0.665112 0.108529 0.039 Uiso 1 1 calc R .
C63 C 0.4164(4) 0.6464(4) 0.1380(2) 0.0436(11) Uani 1 1 d . .
H63A H 0.408631 0.700477 0.119725 0.052 Uiso 1 1 calc R .
H63B H 0.374121 0.587627 0.114771 0.052 Uiso 1 1 calc R .
C64 C 0.3700(4) 0.6369(4) 0.1928(2) 0.0463(12) Uani 1 1 d . .
H64A H 0.405332 0.698815 0.214062 0.056 Uiso 1 1 calc R .
H64B H 0.290389 0.620738 0.186982 0.056 Uiso 1 1 calc R .
C65 C 0.3887(4) 0.5605(4) 0.2248(2) 0.0427(11) Uani 1 1 d . .
H65A H 0.346170 0.497465 0.205590 0.051 Uiso 1 1 calc R .
H65B H 0.361861 0.559263 0.260914 0.051 Uiso 1 1 calc R .
C66 C 0.5105(3) 0.5786(3) 0.23200(17) 0.0333(9) Uani 1 1 d . .
H66A H 0.520003 0.526554 0.251747 0.040 Uiso 1 1 calc R .
H66B H 0.553052 0.639437 0.253449 0.040 Uiso 1 1 calc R .
C31 C 0.3526(4) 0.3112(3) 0.40830(17) 0.0388(11) Uani 1 1 d . .
H31 H 0.430012 0.359516 0.409090 0.047 Uiso 1 1 calc R .
C32 C 0.2913(5) 0.3332(4) 0.3605(2) 0.0523(14) Uani 1 1 d . .
H32A H 0.212746 0.289388 0.358200 0.063 Uiso 1 1 calc R .
H32B H 0.320559 0.323558 0.326538 0.063 Uiso 1 1 calc R .
C33 C 0.3035(6) 0.4363(4) 0.3667(2) 0.0676(18) Uani 1 1 d . .
H33A H 0.380456 0.479798 0.363021 0.081 Uiso 1 1 calc R .
H33B H 0.256502 0.447899 0.337174 0.081 Uiso 1 1 calc R .
C34 C 0.2722(7) 0.4586(5) 0.4208(3) 0.083(2) Uani 1 1 d . .
H34A H 0.287618 0.527268 0.423969 0.099 Uiso 1 1 calc R .
H34B H 0.192366 0.422190 0.421890 0.099 Uiso 1 1 calc R .
C35 C 0.3300(7) 0.4358(5) 0.4669(3) 0.083(2) Uani 1 1 d . .
H35A H 0.302525 0.447901 0.500860 0.100 Uiso 1 1 calc R .
H35B H 0.409223 0.477361 0.468651 0.100 Uiso 1 1 calc R .
C36 C 0.3131(6) 0.3297(4) 0.4618(2) 0.0580(16) Uani 1 1 d . .
H36A H 0.354893 0.315463 0.492655 0.070 Uiso 1 1 calc R .
H36B H 0.234467 0.287692 0.462449 0.070 Uiso 1 1 calc R .
C24 C 0.2462(4) 0.1021(4) 0.4279(2) 0.0489(13) Uani 1 1 d . U
H24 H 0.233533 0.136334 0.459590 0.059 Uiso 1 1 calc R .
C19 C 0.1396(4) 0.0767(4) 0.38980(19) 0.0405(11) Uani 1 1 d . U
H19A H 0.123850 0.134164 0.386562 0.049 Uiso 1 1 calc R .
H19B H 0.150968 0.057570 0.353211 0.049 Uiso 1 1 calc R .
C20 C 0.0432(5) -0.0017(6) 0.4092(3) 0.110(3) Uani 1 1 d . U
H20A H 0.007291 0.028772 0.431693 0.132 Uiso 1 1 calc R .
H20B H -0.008823 -0.032391 0.376731 0.132 Uiso 1 1 calc R .
C21 C 0.0526(5) -0.0718(6) 0.4374(4) 0.107(3) Uani 1 1 d . U
H21A H 0.049779 -0.122472 0.411198 0.129 Uiso 1 1 calc R .
H21B H -0.012101 -0.099446 0.458025 0.129 Uiso 1 1 calc R .
C22 C 0.1544(4) -0.0457(4) 0.4767(2) 0.0603(15) Uani 1 1 d . U
H22A H 0.163413 -0.104422 0.486607 0.072 Uiso 1 1 calc R .
H22B H 0.145591 -0.014546 0.510256 0.072 Uiso 1 1 calc R .
C23 C 0.2564(6) 0.0214(5) 0.4522(3) 0.082(2) Uani 1 1 d . U
H23A H 0.318401 0.044866 0.481076 0.098 Uiso 1 1 calc R .
H23B H 0.274492 -0.015327 0.424286 0.098 Uiso 1 1 calc R .
C25 C 0.4908(4) 0.2095(3) 0.43493(19) 0.0386(10) Uani 1 1 d . .
H25 H 0.546621 0.259907 0.415349 0.046 Uiso 1 1 calc R .
C30 C 0.5139(5) 0.2471(5) 0.4932(2) 0.0637(17) Uani 1 1 d . .
H30A H 0.461531 0.200263 0.515308 0.076 Uiso 1 1 calc R .
H30B H 0.503321 0.307152 0.495990 0.076 Uiso 1 1 calc R .
C29 C 0.6311(5) 0.2656(5) 0.5155(3) 0.080(2) Uani 1 1 d . .
H29A H 0.683547 0.318324 0.496507 0.096 Uiso 1 1 calc R .
H29B H 0.642336 0.285399 0.554629 0.096 Uiso 1 1 calc R .
C28 C 0.6534(5) 0.1766(5) 0.5079(3) 0.0732(19) Uani 1 1 d . .
H28A H 0.730965 0.191664 0.520594 0.088 Uiso 1 1 calc R .
H28B H 0.606708 0.126273 0.530320 0.088 Uiso 1 1 calc R .
C27 C 0.6313(5) 0.1412(5) 0.4511(3) 0.0704(18) Uani 1 1 d . .
H27A H 0.643150 0.081842 0.448050 0.084 Uiso 1 1 calc R .
H27B H 0.683818 0.188977 0.429471 0.084 Uiso 1 1 calc R .
C26 C 0.5149(4) 0.1213(4) 0.42746(18) 0.0398(11) Uani 1 1 d . .
H26A H 0.462040 0.067765 0.445792 0.048 Uiso 1 1 calc R .
H26B H 0.505858 0.102360 0.388320 0.048 Uiso 1 1 calc R .
C49 C 0.9500(3) 0.2879(3) 0.30166(15) 0.0241(8) Uani 1 1 d . .
H49 H 1.028139 0.298505 0.311420 0.029 Uiso 1 1 calc R .
C2 C 0.3187(4) -0.1322(3) 0.05160(17) 0.0323(9) Uani 1 1 d . .
H2A H 0.352635 -0.086392 0.023996 0.039 Uiso 1 1 calc R .
H2B H 0.375113 -0.151691 0.069068 0.039 Uiso 1 1 calc R .
C3 C 0.2229(4) -0.2200(3) 0.0240(2) 0.0452(12) Uani 1 1 d . .
H3A H 0.169625 -0.199634 0.004024 0.054 Uiso 1 1 calc R .
H3B H 0.250573 -0.251621 -0.002484 0.054 Uiso 1 1 calc R .
C4 C 0.1658(4) -0.2902(3) 0.0652(2) 0.0490(13) Uani 1 1 d . .
H4A H 0.216593 -0.316555 0.081933 0.059 Uiso 1 1 calc R .
H4B H 0.101515 -0.343734 0.046450 0.059 Uiso 1 1 calc R .
C5 C 0.1284(4) -0.2438(3) 0.1094(2) 0.0474(12) Uani 1 1 d . .
H5A H 0.097236 -0.290573 0.136958 0.057 Uiso 1 1 calc R .
H5B H 0.069707 -0.225841 0.093289 0.057 Uiso 1 1 calc R .
C6 C 0.2218(4) -0.1553(3) 0.13696(19) 0.0377(10) Uani 1 1 d . .
H6A H 0.276081 -0.174098 0.157300 0.045 Uiso 1 1 calc R .
H6B H 0.192628 -0.124393 0.163147 0.045 Uiso 1 1 calc R .
C13 C 0.3919(3) 0.1229(2) 0.08109(14) 0.0192(7) Uani 1 1 d . .
H13 H 0.457277 0.180335 0.096676 0.023 Uiso 1 1 calc R .
C18 C 0.2929(3) 0.1491(3) 0.08272(16) 0.0267(8) Uani 1 1 d . .
H18A H 0.226252 0.096374 0.065127 0.032 Uiso 1 1 calc R .
H18B H 0.280932 0.158473 0.120908 0.032 Uiso 1 1 calc R .
C17 C 0.3129(4) 0.2403(3) 0.05333(17) 0.0357(10) Uani 1 1 d . .
H17A H 0.246923 0.254224 0.052866 0.043 Uiso 1 1 calc R .
H17B H 0.374686 0.294161 0.073490 0.043 Uiso 1 1 calc R .
C16 C 0.3392(4) 0.2325(3) -0.00475(17) 0.0390(11) Uani 1 1 d . .
H16A H 0.273366 0.185387 -0.026458 0.047 Uiso 1 1 calc R .
H16B H 0.358556 0.294934 -0.021010 0.047 Uiso 1 1 calc R .
C15 C 0.4336(4) 0.2020(3) -0.00695(17) 0.0360(10) Uani 1 1 d . .
H15A H 0.501732 0.252933 0.010682 0.043 Uiso 1 1 calc R .
H15B H 0.444567 0.192602 -0.045297 0.043 Uiso 1 1 calc R .
C14 C 0.4104(3) 0.1091(3) 0.02179(15) 0.0269(8) Uani 1 1 d . .
H14A H 0.473261 0.091096 0.020460 0.032 Uiso 1 1 calc R .
H14B H 0.344580 0.057132 0.003053 0.032 Uiso 1 1 calc R .
C7 C 0.5155(3) 0.0259(2) 0.14333(14) 0.0210(7) Uani 1 1 d . .
H7 H 0.556610 0.085053 0.167266 0.025 Uiso 1 1 calc R .
C12 C 0.5891(3) 0.0336(3) 0.09823(16) 0.0272(8) Uani 1 1 d . .
H12A H 0.596189 0.089470 0.076973 0.033 Uiso 1 1 calc R .
H12B H 0.555650 -0.024238 0.073396 0.033 Uiso 1 1 calc R .
C11 C 0.7025(3) 0.0444(3) 0.12258(18) 0.0344(10) Uani 1 1 d . .
H11A H 0.747875 0.045484 0.092831 0.041 Uiso 1 1 calc R .
H11B H 0.738775 0.105913 0.144096 0.041 Uiso 1 1 calc R .
C10 C 0.6963(4) -0.0363(3) 0.15874(19) 0.0396(11) Uani 1 1 d . .
H10A H 0.668364 -0.097031 0.136432 0.048 Uiso 1 1 calc R .
H10B H 0.770737 -0.024237 0.175519 0.048 Uiso 1 1 calc R .
C9 C 0.6217(4) -0.0449(3) 0.20301(18) 0.0369(10) Uani 1 1 d . .
H9A H 0.654916 0.012677 0.228052 0.044 Uiso 1 1 calc R .
H9B H 0.615242 -0.100748 0.224142 0.044 Uiso 1 1 calc R .
C8 C 0.5074(3) -0.0562(3) 0.18008(16) 0.0284(8) Uani 1 1 d . .
H8A H 0.463464 -0.056164 0.210272 0.034 Uiso 1 1 calc R .
H8B H 0.469871 -0.117976 0.158854 0.034 Uiso 1 1 calc R .
C77 C 0.3017(8) 0.2752(8) 0.6030(4) 0.113(3) Uani 1 1 d . U
H77 H 0.245908 0.296675 0.592754 0.135 Uiso 1 1 calc R .
C78 C 0.4022(7) 0.3336(7) 0.6197(3) 0.098(2) Uani 1 1 d . U
H78 H 0.425297 0.400746 0.619311 0.118 Uiso 1 1 calc R .
C79 C 0.4788(8) 0.2903(6) 0.6392(3) 0.093(2) Uani 1 1 d . U
H79 H 0.551922 0.331316 0.652315 0.111 Uiso 1 1 calc R .
C74 C 0.4500(9) 0.1991(8) 0.6392(4) 0.112(3) Uani 1 1 d . U
C76 C 0.2821(10) 0.1760(8) 0.6013(4) 0.131(3) Uani 1 1 d . U
H76 H 0.212180 0.133366 0.584855 0.157 Uiso 1 1 calc R .
C75 C 0.3484(9) 0.1358(8) 0.6197(4) 0.120(3) Uani 1 1 d . U
H75 H 0.326619 0.068663 0.619273 0.144 Uiso 1 1 calc R .

loop_
_atom_site_aniso_label
_atom_site_aniso_U_11
_atom_site_aniso_U_22
_atom_site_aniso_U_33
_atom_site_aniso_U_23
_atom_site_aniso_U_13
_atom_site_aniso_U_12
Dy1 0.01808(9) 0.01639(8) 0.01853(8) 0.00038(6) 0.00517(6) 0.00451(7)
C54 0.028(2) 0.023(2) 0.037(2) 0.0080(16) 0.0032(17) 0.0067(17)
P3 0.0151(4) 0.0218(5) 0.0250(5) 0.0052(4) 0.0014(4) 0.0060(4)
O3 0.0221(14) 0.0319(15) 0.0279(14) 0.0074(11) 0.0056(11) 0.0124(12)
Br3 0.01519(17) 0.01969(17) 0.0371(2) 0.00796(15) 0.00005(15) 0.00531(14)
Br4 0.01823(17) 0.01687(16) 0.02292(17) 0.00608(13) 0.00318(13) 0.00642(14)
Dy2 0.01311(8) 0.01345(8) 0.01959(8) 0.00434(6) 0.00145(6) 0.00372(6)
C53 0.045(3) 0.032(2) 0.050(3) 0.012(2) 0.011(2) 0.019(2)
P4 0.0191(5) 0.0138(4) 0.0212(4) 0.0046(3) 0.0009(3) 0.0060(4)
O4 0.0263(14) 0.0156(12) 0.0228(13) 0.0056(10) 0.0021(10) 0.0090(11)
Br6 0.02638(19) 0.01947(17) 0.02495(19) 0.00046(14) 0.00532(15) 0.00546(15)
C52 0.050(3) 0.043(3) 0.059(3) 0.031(2) 0.025(2) 0.024(2)
P2 0.0192(5) 0.0160(4) 0.0191(4) -0.0007(3) 0.0038(3) 0.0072(4)
O2 0.0200(13) 0.0185(12) 0.0275(14) 0.0000(10) 0.0027(10) 0.0060(11)
Br2 0.01937(19) 0.0353(2) 0.0420(2) 0.00554(17) 0.00508(16) 0.00984(17)
C50 0.043(3) 0.037(2) 0.036(2) 0.0102(19) 0.013(2) 0.018(2)
Br5 0.0618(3) 0.0397(2) 0.0255(2) -0.00439(18) 0.0033(2) 0.0190(2)
C51 0.049(3) 0.054(3) 0.037(3) 0.023(2) 0.018(2) 0.028(3)
P1 0.0305(5) 0.0296(5) 0.0213(5) -0.0009(4) 0.0020(4) 0.0175(5)
O1 0.0307(16) 0.0346(16) 0.0288(15) -0.0096(12) 0.0018(12) 0.0126(13)
Br1 0.0683(3) 0.0220(2) 0.0364(2) 0.01038(17) 0.0156(2) 0.0105(2)
C43 0.020(2) 0.025(2) 0.050(3) -0.0005(18) -0.0023(18) 0.0062(17)
C46 0.074(4) 0.030(3) 0.060(3) -0.004(2) 0.003(3) 0.009(3)
C45 0.072(4) 0.047(3) 0.064(4) -0.008(3) -0.027(3) 0.009(3)
C44 0.057(3) 0.042(3) 0.048(3) 0.003(2) -0.006(3) 0.013(3)
C48 0.061(3) 0.040(3) 0.045(3) 0.007(2) 0.003(2) 0.019(3)
C47 0.065(4) 0.039(3) 0.059(3) 0.004(2) 0.009(3) 0.014(3)
C37 0.023(2) 0.029(2) 0.0248(19) 0.0064(15) 0.0054(15) 0.0100(17)
C56 0.045(3) 0.038(3) 0.045(3) -0.010(2) 0.005(2) 0.004(2)
C38 0.028(2) 0.043(2) 0.033(2) 0.0109(18) 0.0105(17) 0.022(2)
C39 0.065(3) 0.068(3) 0.034(3) 0.016(2) 0.021(2) 0.047(3)
C40 0.071(4) 0.074(4) 0.039(3) 0.024(3) 0.030(3) 0.045(3)
C42 0.037(2) 0.044(3) 0.031(2) 0.0137(19) 0.0043(18) 0.022(2)
C41 0.060(3) 0.060(3) 0.028(2) 0.015(2) 0.009(2) 0.032(3)
C67 0.0223(19) 0.0198(17) 0.0227(18) 0.0075(14) 0.0028(14) 0.0091(15)
C68 0.023(2) 0.034(2) 0.030(2) 0.0071(16) 0.0044(16) 0.0124(18)
C69 0.038(3) 0.048(3) 0.031(2) 0.0089(19) 0.0134(19) 0.020(2)
C70 0.050(3) 0.039(2) 0.028(2) 0.0049(18) 0.012(2) 0.022(2)
C71 0.044(3) 0.028(2) 0.026(2) -0.0001(16) -0.0027(18) 0.016(2)
C72 0.026(2) 0.0262(19) 0.027(2) 0.0009(15) -0.0021(16) 0.0136(17)
C58 0.056(4) 0.029(3) 0.088(5) -0.012(3) -0.004(3) 0.002(2)
C59 0.074(4) 0.026(2) 0.060(4) 0.009(2) -0.016(3) -0.017(3)
C60 0.056(3) 0.020(2) 0.058(3) 0.013(2) -0.020(3) -0.001(2)
C57 0.053(3) 0.041(3) 0.041(3) -0.012(2) -0.003(2) 0.000(2)
C1 0.0230(19) 0.0184(18) 0.028(2) -0.0042(14) 0.0016(15) 0.0050(15)
C73 0.165(6) 0.177(6) 0.157(6) 0.024(4) 0.022(4) 0.097(5)
C55 0.026(2) 0.0170(18) 0.031(2) 0.0021(15) -0.0021(16) 0.0028(16)
C61 0.0237(19) 0.0208(18) 0.0256(19) 0.0031(14) 0.0032(15) 0.0092(16)
C62 0.032(2) 0.036(2) 0.039(2) 0.0130(18) 0.0096(18) 0.021(2)
C63 0.040(3) 0.056(3) 0.048(3) 0.011(2) 0.002(2) 0.032(2)
C64 0.032(3) 0.062(3) 0.056(3) 0.003(2) 0.009(2) 0.030(2)
C65 0.029(2) 0.058(3) 0.044(3) 0.009(2) 0.015(2) 0.018(2)
C66 0.028(2) 0.042(2) 0.034(2) 0.0095(18) 0.0107(17) 0.0160(19)
C31 0.057(3) 0.042(3) 0.030(2) -0.0027(18) 0.003(2) 0.033(2)
C32 0.081(4) 0.051(3) 0.039(3) 0.003(2) 0.000(3) 0.043(3)
C33 0.105(5) 0.045(3) 0.065(4) 0.002(3) -0.007(4) 0.047(4)
C34 0.126(6) 0.067(4) 0.080(5) -0.016(3) -0.008(4) 0.069(5)
C35 0.125(6) 0.088(5) 0.062(4) -0.031(4) -0.014(4) 0.075(5)
C36 0.095(5) 0.073(4) 0.034(3) -0.005(2) 0.006(3) 0.064(4)
C24 0.031(2) 0.060(3) 0.055(3) 0.028(3) 0.003(2) 0.017(2)
C19 0.031(2) 0.056(3) 0.037(2) 0.015(2) 0.0043(19) 0.020(2)
C20 0.040(3) 0.135(7) 0.111(6) 0.084(5) -0.015(4) -0.008(4)
C21 0.037(3) 0.106(6) 0.148(7) 0.075(5) -0.012(4) -0.001(4)
C22 0.049(3) 0.073(3) 0.059(3) 0.036(2) 0.008(2) 0.023(2)
C23 0.064(3) 0.082(4) 0.086(4) 0.033(3) -0.007(3) 0.018(3)
C25 0.034(2) 0.038(2) 0.045(3) -0.002(2) -0.004(2) 0.017(2)
C30 0.062(4) 0.070(4) 0.066(4) -0.031(3) -0.026(3) 0.042(3)
C29 0.060(4) 0.080(5) 0.096(5) -0.040(4) -0.045(4) 0.037(4)
C28 0.064(4) 0.101(5) 0.069(4) -0.016(4) -0.022(3) 0.054(4)
C27 0.064(4) 0.104(5) 0.069(4) 0.000(4) 0.000(3) 0.061(4)
C26 0.047(3) 0.053(3) 0.030(2) -0.002(2) 0.001(2) 0.032(2)
C49 0.0196(19) 0.0252(19) 0.0271(19) 0.0075(15) 0.0011(15) 0.0086(16)
C2 0.035(2) 0.025(2) 0.037(2) -0.0072(17) 0.0028(18) 0.0121(18)
C3 0.046(3) 0.033(2) 0.051(3) -0.022(2) -0.011(2) 0.014(2)
C4 0.033(3) 0.022(2) 0.080(4) -0.016(2) -0.012(2) 0.003(2)
C5 0.028(2) 0.028(2) 0.072(4) -0.004(2) 0.001(2) -0.0026(19)
C6 0.033(2) 0.026(2) 0.043(3) 0.0018(18) 0.0072(19) -0.0009(19)
C13 0.0203(18) 0.0184(17) 0.0201(17) 0.0015(13) 0.0027(14) 0.0089(15)
C18 0.028(2) 0.034(2) 0.026(2) 0.0033(16) 0.0045(16) 0.0206(18)
C17 0.048(3) 0.041(2) 0.033(2) 0.0073(18) 0.006(2) 0.033(2)
C16 0.057(3) 0.045(3) 0.030(2) 0.0135(19) 0.007(2) 0.035(2)
C15 0.046(3) 0.043(3) 0.028(2) 0.0142(18) 0.0124(19) 0.025(2)
C14 0.035(2) 0.031(2) 0.0219(19) 0.0044(15) 0.0075(16) 0.0205(19)
C7 0.0260(19) 0.0157(17) 0.0207(18) -0.0019(13) 0.0033(14) 0.0081(15)
C12 0.030(2) 0.027(2) 0.028(2) 0.0000(15) 0.0071(16) 0.0154(18)
C11 0.025(2) 0.037(2) 0.044(3) 0.0016(19) 0.0087(18) 0.0149(19)
C10 0.035(2) 0.037(2) 0.052(3) -0.002(2) -0.005(2) 0.022(2)
C9 0.044(3) 0.032(2) 0.041(2) 0.0062(18) -0.001(2) 0.023(2)
C8 0.032(2) 0.0224(19) 0.030(2) 0.0031(15) 0.0013(17) 0.0108(17)
C77 0.106(4) 0.131(4) 0.106(5) 0.013(4) 0.028(4) 0.049(4)
C78 0.095(4) 0.108(4) 0.077(4) -0.009(3) 0.020(3) 0.024(3)
C79 0.109(4) 0.080(3) 0.081(4) -0.017(3) 0.022(3) 0.029(3)
C74 0.121(4) 0.114(4) 0.104(5) 0.011(4) 0.024(4) 0.049(3)
C76 0.127(5) 0.124(5) 0.128(5) 0.006(4) 0.028(4) 0.034(4)
C75 0.105(4) 0.117(5) 0.121(5) 0.013(4) 0.034(4) 0.024(3)

loop_
_atom_type_symbol
_atom_type_description
_atom_type_scat_dispersion_real
_atom_type_scat_dispersion_imag
_atom_type_scat_source
C C 0.0033 0.0016 'International Tables Vol C Tables 4.2.6.8 and 6.1.1.4'
H H 0.0000 0.0000 'International Tables Vol C Tables 4.2.6.8 and 6.1.1.4'
Br Br -0.2901 2.4595 'International Tables Vol C Tables 4.2.6.8 and 6.1.1.4'
Dy Dy -0.1892 4.4098 'International Tables Vol C Tables 4.2.6.8 and 6.1.1.4'
O O 0.0106 0.0060 'International Tables Vol C Tables 4.2.6.8 and 6.1.1.4'
P P 0.1023 0.0942 'International Tables Vol C Tables 4.2.6.8 and 6.1.1.4'

loop_
_geom_angle_atom_site_label_1
_geom_angle_atom_site_label_2
_geom_angle_atom_site_label_3
_geom_angle
Br3 Dy1 Br4 78.907(10)
O2 Dy1 Br3 90.01(6)
O2 Dy1 Br4 88.16(7)
O2 Dy1 Br2 94.14(7)
O2 Dy1 Br1 87.47(6)
Br2 Dy1 Br3 86.266(12)
Br2 Dy1 Br4 165.001(13)
O1 Dy1 Br3 93.45(8)
O1 Dy1 Br4 84.19(7)
O1 Dy1 O2 170.84(10)
O1 Dy1 Br2 94.55(7)
O1 Dy1 Br1 88.26(8)
Br1 Dy1 Br3 174.020(15)
Br1 Dy1 Br4 95.584(15)
Br1 Dy1 Br2 99.320(16)
C53 C54 C49 111.4(3)
O3 P3 C43 109.85(18)
O3 P3 C37 112.23(17)
O3 P3 C49 109.60(16)
C43 P3 C49 111.87(19)
C37 P3 C43 107.6(2)
C37 P3 C49 105.60(18)
P3 O3 Dy2 170.72(18)
Dy2 Br3 Dy1 100.128(12)
Dy2 Br4 Dy1 99.684(11)
O3 Dy2 Br3 173.49(7)
O3 Dy2 Br4 94.86(7)
O3 Dy2 Br6 83.09(7)
O3 Dy2 Br5 91.42(7)
Br3 Dy2 Br4 81.143(11)
O4 Dy2 O3 97.30(10)
O4 Dy2 Br3 86.63(7)
O4 Dy2 Br4 167.77(7)
O4 Dy2 Br6 88.91(7)
O4 Dy2 Br5 90.39(7)
Br6 Dy2 Br3 91.835(12)
Br6 Dy2 Br4 91.265(12)
Br5 Dy2 Br3 93.738(15)
Br5 Dy2 Br4 90.607(13)
Br5 Dy2 Br6 174.333(15)
C52 C53 C54 112.6(4)
O4 P4 C67 110.24(15)
O4 P4 C55 108.05(16)
O4 P4 C61 109.25(16)
C55 P4 C67 107.55(18)
C61 P4 C67 106.74(17)
C61 P4 C55 114.97(18)
P4 O4 Dy2 171.40(17)
C51 C52 C53 111.0(4)
O2 P2 C1 109.18(16)
O2 P2 C13 107.39(15)
O2 P2 C7 106.10(15)
C1 P2 C7 114.11(17)
C13 P2 C1 108.92(17)
C13 P2 C7 110.89(16)
P2 O2 Dy1 162.93(16)
C49 C50 C51 110.0(4)
C52 C51 C50 111.5(4)
O1 P1 C31 107.76(18)
O1 P1 C24 110.1(2)
O1 P1 C25 108.62(19)
C24 P1 C31 111.7(2)
C24 P1 C25 112.3(2)
C25 P1 C31 106.2(2)
P1 O1 Dy1 169.94(19)
C44 C43 P3 116.0(3)
C44 C43 C48 110.2(4)
C48 C43 P3 110.3(3)
C45 C46 C47 110.6(5)
C46 C45 C44 111.9(5)
C43 C44 C45 111.1(5)
C47 C48 C43 110.8(4)
C48 C47 C46 111.2(4)
C38 C37 P3 112.5(3)
C42 C37 P3 115.9(3)
C42 C37 C38 109.5(3)
C55 C56 C57 110.3(4)
C39 C38 C37 111.1(4)
C38 C39 C40 111.1(4)
C41 C40 C39 111.3(4)
C41 C42 C37 110.2(4)
C42 C41 C40 111.3(4)
C68 C67 P4 109.3(2)
C72 C67 P4 112.5(3)
C72 C67 C68 110.4(3)
C69 C68 C67 111.8(3)
C70 C69 C68 111.1(4)
C71 C70 C69 110.7(4)
C70 C71 C72 111.6(3)
C71 C72 C67 111.6(3)
C59 C58 C57 112.0(4)
C58 C59 C60 114.4(5)
C59 C60 C55 110.6(4)
C58 C57 C56 111.2(5)
C2 C1 P2 114.9(3)
C2 C1 C6 110.4(3)
C6 C1 P2 112.4(3)
C56 C55 P4 113.1(3)
C56 C55 C60 111.8(4)
C60 C55 P4 116.7(3)
C62 C61 P4 115.3(3)
C62 C61 C66 110.3(3)
C66 C61 P4 114.7(3)
C63 C62 C61 110.5(3)
C64 C63 C62 111.2(4)
C65 C64 C63 111.6(4)
C64 C65 C66 111.6(4)
C65 C66 C61 108.9(3)
C32 C31 P1 113.6(3)
C32 C31 C36 111.2(4)
C36 C31 P1 114.7(3)
C31 C32 C33 109.8(4)
C34 C33 C32 112.2(5)
C35 C34 C33 113.4(6)
C34 C35 C36 110.5(5)
C31 C36 C35 109.0(5)
C19 C24 P1 110.3(3)
C23 C24 P1 122.3(4)
C23 C24 C19 114.1(5)
C20 C19 C24 113.0(4)
C21 C20 C19 122.3(6)
C20 C21 C22 117.0(6)
C21 C22 C23 111.4(5)
C24 C23 C22 114.7(6)
C30 C25 P1 116.3(3)
C30 C25 C26 111.8(4)
C26 C25 P1 112.8(3)
C25 C30 C29 111.0(5)
C28 C29 C30 111.0(5)
C27 C28 C29 111.4(5)
C28 C27 C26 112.7(5)
C27 C26 C25 110.6(4)
C54 C49 P3 110.9(3)
C50 C49 C54 109.3(3)
C50 C49 P3 112.2(3)
C3 C2 C1 110.4(4)
C4 C3 C2 111.3(4)
C3 C4 C5 111.8(4)
C4 C5 C6 112.3(4)
C5 C6 C1 110.6(4)
C18 C13 P2 111.0(2)
C14 C13 P2 117.6(2)
C14 C13 C18 109.3(3)
C17 C18 C13 110.1(3)
C16 C17 C18 112.1(3)
C15 C16 C17 111.6(3)
C16 C15 C14 110.9(4)
C15 C14 C13 109.7(3)
C12 C7 P2 118.7(3)
C12 C7 C8 111.9(3)
C8 C7 P2 111.5(3)
C7 C12 C11 110.1(3)
C10 C11 C12 112.1(4)
C9 C10 C11 111.2(3)
C10 C9 C8 112.2(4)
C9 C8 C7 110.3(3)
C78 C77 C76 114.8(10)
C77 C78 C79 117.1(9)
C74 C79 C78 122.7(10)
C79 C74 C73 124.6(12)
C79 C74 C75 122.4(11)
C75 C74 C73 112.9(11)
C75 C76 C77 128.8(12)
C76 C75 C74 113.9(11)

loop_
_geom_bond_atom_site_label_1
_geom_bond_atom_site_label_2
_geom_bond_distance
Dy1 Br3 2.9404(4)
Dy1 Br4 2.9505(4)
Dy1 O2 2.195(2)
Dy1 Br2 2.7374(4)
Dy1 O1 2.188(3)
Dy1 Br1 2.7347(4)
C54 C53 1.527(6)
C54 C49 1.540(5)
P3 O3 1.515(3)
P3 C43 1.819(4)
P3 C37 1.816(4)
P3 C49 1.820(4)
O3 Dy2 2.199(3)
Br3 Dy2 2.8733(4)
Br4 Dy2 2.8822(4)
Dy2 O4 2.194(2)
Dy2 Br6 2.8142(4)
Dy2 Br5 2.7719(5)
C53 C52 1.511(7)
P4 O4 1.517(2)
P4 C67 1.819(4)
P4 C55 1.816(4)
P4 C61 1.810(4)
C52 C51 1.495(7)
P2 O2 1.514(3)
P2 C1 1.818(4)
P2 C13 1.813(3)
P2 C7 1.825(4)
C50 C51 1.536(6)
C50 C49 1.534(5)
P1 O1 1.513(3)
P1 C31 1.830(4)
P1 C24 1.807(5)
P1 C25 1.811(4)
C43 C44 1.475(7)
C43 C48 1.534(6)
C46 C45 1.482(8)
C46 C47 1.534(8)
C45 C44 1.543(7)
C48 C47 1.520(7)
C37 C38 1.545(5)
C37 C42 1.536(5)
C56 C57 1.536(7)
C56 C55 1.514(6)
C38 C39 1.523(6)
C39 C40 1.527(6)
C40 C41 1.522(7)
C42 C41 1.519(6)
C67 C68 1.540(5)
C67 C72 1.532(5)
C68 C69 1.529(6)
C69 C70 1.516(6)
C70 C71 1.512(6)
C71 C72 1.529(5)
C58 C59 1.475(8)
C58 C57 1.510(8)
C59 C60 1.518(7)
C60 C55 1.522(5)
C1 C2 1.538(5)
C1 C6 1.543(5)
C73 C74 1.358(13)
C61 C62 1.531(5)
C61 C66 1.537(5)
C62 C63 1.527(6)
C63 C64 1.525(7)
C64 C65 1.518(7)
C65 C66 1.535(6)
C31 C32 1.506(6)
C31 C36 1.530(6)
C32 C33 1.528(7)
C33 C34 1.510(9)
C34 C35 1.453(9)
C35 C36 1.552(8)
C24 C19 1.548(6)
C24 C23 1.437(8)
C19 C20 1.489(7)
C20 C21 1.336(9)
C21 C22 1.513(8)
C22 C23 1.524(8)
C25 C30 1.504(7)
C25 C26 1.526(6)
C30 C29 1.530(7)
C29 C28 1.524(8)
C28 C27 1.462(8)
C27 C26 1.524(7)
C2 C3 1.534(6)
C3 C4 1.512(7)
C4 C5 1.520(7)
C5 C6 1.526(6)
C13 C18 1.538(5)
C13 C14 1.535(5)
C18 C17 1.526(5)
C17 C16 1.523(6)
C16 C15 1.521(6)
C15 C14 1.533(5)
C7 C12 1.527(5)
C7 C8 1.542(5)
C12 C11 1.531(6)
C11 C10 1.520(6)
C10 C9 1.518(6)
C9 C8 1.528(6)
C77 C78 1.306(12)
C77 C76 1.436(13)
C78 C79 1.487(12)
C79 C74 1.293(11)
C74 C75 1.354(13)
C76 C75 1.329(14)

loop_
_smtbx_masks_void_nr
_smtbx_masks_void_average_x
_smtbx_masks_void_average_y
_smtbx_masks_void_average_z
_smtbx_masks_void_volume
_smtbx_masks_void_count_electrons
1 0.000 0.000 0.000 237.2 43.3
2 0.000 0.500 0.500 230.3 46.9
